data_8101544
loop_
_publ_author_name
'Lemoine, P.'
'Tomas, A.'
'Viossat, B.'
'Prang\'e, T.'

_publ_section_title
;
Crystal structure of bis(N,N-dimethylbiguanide)nickel(II) salicylate, 
C~22~H~32~N~10~NiO~6~
;
_journal_issue 3
_journal_name_full 'Zeitschrift f\"ur Kristallographie - New Crystal Structures'
_journal_page_first 369
_journal_page_last 370
_journal_volume 214
_journal_year 1999
_chemical_formula_sum 'C22 H32 N10 Ni O6'
_chemical_formula_weight 591.28
_space_group_IT_number 14
_symmetry_cell_setting monoclinic
_symmetry_space_group_name_Hall '-P 2yn'
_symmetry_space_group_name_H-M 'P 1 21/n 1'
_cell_angle_alpha 90.00
_cell_angle_beta 95.10(3)
_cell_angle_gamma 90.00
_cell_formula_units_Z 2
_cell_length_a 7.176(2)
_cell_length_b 8.175(9)
_cell_length_c 22.424(10)
_cell_measurement_temperature 293(2)
_cell_volume 1310(2)
_diffrn_ambient_temperature 293(2)
_exptl_crystal_density_diffrn 1.499
_exptl_crystal_density_meas 1.47(2)
_refine_ls_R_factor_obs 0.0530
_refine_ls_wR_factor_obs 0.1382
_cod_original_sg_symbol_H-M 'P 21/n'
_cod_database_code 8101544

loop_
_symmetry_equiv_pos_as_xyz
'x, y, z'
'-x+1/2, y+1/2, -z+1/2'
'-x, -y, -z'
'x-1/2, -y-1/2, z-1/2'

loop_
_atom_site_aniso_label
_atom_site_aniso_U_11
_atom_site_aniso_U_22
_atom_site_aniso_U_33
_atom_site_aniso_U_23
_atom_site_aniso_U_13
_atom_site_aniso_U_12
Ni1 0.0294(4) 0.0365(4) 0.0246(3) -0.0010(3) 0.0071(2) 0.0047(3)
N1 0.031(2) 0.051(2) 0.030(2) 0.0017(14) 0.0064(12) 0.0142(14)
N4 0.035(2) 0.046(2) 0.029(2) 0.0009(13) 0.0092(12) 0.0103(14)
C1 0.033(2) 0.038(2) 0.031(2) 0.000(2) 0.0070(14) 0.003(2)
N2 0.041(2) 0.069(3) 0.029(2) 0.005(2) 0.0090(13) 0.018(2)
N3 0.031(2) 0.047(2) 0.0262(14) -0.0024(13) 0.0082(11) 0.0068(13)
C2 0.031(2) 0.035(2) 0.032(2) -0.0050(14) 0.0075(14) 0.0032(14)
N5 0.034(2) 0.052(2) 0.031(2) 0.0012(14) 0.0071(12) 0.0134(15)
C51 0.042(2) 0.068(3) 0.038(2) 0.002(2) 0.017(2) 0.013(2)
C52 0.038(2) 0.064(3) 0.043(2) -0.002(2) 0.005(2) 0.019(2)
C11 0.033(2) 0.038(2) 0.034(2) 0.001(2) 0.0024(14) 0.0004(15)
O12 0.053(2) 0.092(3) 0.044(2) 0.015(2) 0.0057(15) 0.032(2)
O11 0.039(2) 0.082(2) 0.044(2) 0.001(2) 0.0094(13) 0.021(2)
C12 0.034(2) 0.037(2) 0.031(2) 0.0011(15) 0.0047(14) 0.0009(15)
O13 0.045(2) 0.061(2) 0.0314(14) 0.0079(13) 0.0110(12) 0.0078(14)
C13 0.048(2) 0.049(2) 0.046(2) 0.008(2) 0.003(2) 0.012(2)
C14 0.043(2) 0.067(3) 0.066(3) 0.003(3) 0.014(2) 0.023(2)
C15 0.047(2) 0.081(4) 0.048(3) 0.004(2) 0.022(2) 0.015(2)
C16 0.044(2) 0.059(3) 0.035(2) 0.006(2) 0.010(2) 0.009(2)
C17 0.037(2) 0.050(2) 0.033(2) -0.001(2) 0.0026(15) 0.005(2)

loop_
_atom_site_label
_atom_site_type_symbol
_atom_site_fract_x
_atom_site_fract_y
_atom_site_fract_z
_atom_site_U_iso_or_equiv
_atom_site_thermal_displace_type
_atom_site_occupancy
_atom_site_calc_flag
_atom_site_refinement_flags
_atom_site_disorder_group
Ni1 Ni 0.0000 0.5000 0.0000 0.0299(2) Uani 1 d S .
N1 N 0.0864(5) 0.4268(5) 0.07614(14) 0.0370(7) Uani 1 d D .
H1 H 0.1919(52) 0.3783(24) 0.0784(2) 0.065(4) Uiso 1 calc RD .
N4 N -0.2114(5) 0.5917(4) 0.03024(14) 0.0363(7) Uani 1 d D .
H4 H -0.2877(36) 0.6421(24) 0.0035(13) 0.065(4) Uiso 1 calc RD .
C1 C 0.0102(5) 0.4386(5) 0.1261(2) 0.0340(8) Uani 1 d . .
N2 N 0.0883(5) 0.3770(5) 0.1778(2) 0.0460(9) Uani 1 d D .
H21 H 0.1934(35) 0.3272(17) 0.1787(2) 0.065(4) Uiso 1 calc RD .
H22 H 0.0331(18) 0.3875(6) 0.2098(11) 0.065(4) Uiso 1 calc RD .
N3 N -0.1562(5) 0.5187(4) 0.13026(14) 0.0346(7) Uani 1 d D .
H3 H -0.1974(20) 0.5229(5) 0.1654(17) 0.065(4) Uiso 1 calc RD .
C2 C -0.2641(5) 0.5930(5) 0.0843(2) 0.0324(8) Uani 1 d . .
N5 N -0.4203(5) 0.6661(5) 0.09966(14) 0.0387(8) Uani 1 d . .
C51 C -0.4912(6) 0.6441(7) 0.1578(2) 0.0487(11) Uani 1 d D .
H51A H -0.6015(27) 0.7056(15) 0.1596(2) 0.065(4) Uiso 1 calc RD .
H51B H -0.4008(22) 0.6798(10) 0.1880(7) 0.065(4) Uiso 1 calc RD .
H51C H -0.5173(9) 0.5326(27) 0.1636(2) 0.065(4) Uiso 1 calc RD .
C52 C -0.5410(6) 0.7553(7) 0.0554(2) 0.0483(11) Uani 1 d D .
H52A H -0.6397(25) 0.7970(12) 0.0730(4) 0.065(4) Uiso 1 calc RD .
H52B H -0.5830(12) 0.6865(17) 0.0255(8) 0.065(4) Uiso 1 calc RD .
H52C H -0.4755(17) 0.8381(21) 0.0402(4) 0.065(4) Uiso 1 calc RD .
C11 C 0.6910(5) 0.0954(5) 0.1357(2) 0.0349(8) Uani 1 d . .
O12 O 0.4515(5) 0.2527(5) 0.0826(2) 0.0630(11) Uani 1 d . .
O11 O 0.4222(4) 0.1920(5) 0.17751(14) 0.0542(9) Uani 1 d . .
C12 C 0.7539(5) 0.0182(5) 0.1897(2) 0.0342(8) Uani 1 d . .
O13 O 0.6506(5) 0.0239(4) 0.23725(13) 0.0453(7) Uani 1 d D .
H130 H 0.5449(57) 0.1025(57) 0.2200(24) 0.065(4) Uiso 1 d D .
C13 C 0.9233(7) -0.0654(6) 0.1946(2) 0.0478(10) Uani 1 d D .
H13 H 0.9634(19) -0.1141(23) 0.2288(16) 0.065(4) Uiso 1 calc RD .
C14 C 1.0287(7) -0.0725(7) 0.1465(2) 0.0582(13) Uani 1 d D .
H14 H 1.1422(50) -0.1297(26) 0.1499(3) 0.065(4) Uiso 1 calc RD .
C15 C 0.9698(7) 0.0035(7) 0.0931(2) 0.0576(13) Uani 1 d D .
H15 H 1.0409(34) -0.0007(8) 0.0617(15) 0.065(4) Uiso 1 calc RD .
C16 C 0.8013(6) 0.0858(6) 0.0882(2) 0.0456(10) Uani 1 d D .
H16 H 0.7616(19) 0.1352(23) 0.0528(16) 0.065(4) Uiso 1 calc RD .
C17 C 0.5098(6) 0.1869(6) 0.1304(2) 0.0402(9) Uani 1 d . .

loop_
_geom_bond_atom_site_label_1
_geom_bond_atom_site_label_2
_geom_bond_distance
_geom_bond_site_symmetry_2
_geom_bond_publ_flag
Ni1 N1 1.863(3) . yes
Ni1 N1 1.863(3) 3_565 no
Ni1 N4 1.872(3) . yes
Ni1 N4 1.873(3) 3_565 no
N1 C1 1.294(5) . yes
N4 C2 1.302(5) . yes
C1 N2 1.339(5) . yes
C1 N3 1.372(5) . yes
N3 C2 1.374(5) . yes
C2 N5 1.342(5) . yes
N5 C51 1.453(5) . yes
N5 C52 1.453(5) . yes
C11 C16 1.384(6) . yes
C11 C12 1.404(5) . yes
C11 C17 1.495(6) . yes
O12 C17 1.237(5) . yes
O11 C17 1.278(5) . yes
C12 O13 1.352(5) . yes
C12 C13 1.391(6) . yes
C13 C14 1.373(7) . yes
C14 C15 1.381(8) . yes
C15 C16 1.380(7) . yes
